data_4116265
loop_
_publ_author_name
'Seiya Kobatake'
'Katsunori Shibata'
'Kingo Uchida'
'Masahiro Irie'

_publ_contact_author
;
    Prof. Masahiro Irie
    Department of Chemistry and Biochemistry
    Graduate School of Engineering
    Kyushu University
    6-10-1 Hakozaki, Higashi-ku
    Fukuoka  812-8581, Japan
;
_publ_contact_author_email irie@cstf.kyushu-u.ac.jp
_publ_contact_author_fax +81-92-642-3568
_publ_contact_author_phone +81-92-642-3556
_publ_section_title
;
 Photochromism of 1,2-Bis(2-ethyl-5-phenyl-3-thienyl)perfluorocyclopentene
 in a Single-Crystalline Phase. Conrotatory Thermal Cycloreversion of the
 Closed-Ring Isomer
;
_journal_name_full 'Journal of the American Chemical Society'
_journal_page_first 12135
_journal_page_last 12141
_journal_paper_doi 10.1021/ja001996g
_journal_volume 122
_journal_year 2000
_chemical_formula_sum 'C29 H22 F6 S2'
_chemical_formula_weight 548.59
_chemical_name_systematic
;
1,2-bis(2-ethyl-5-phenyl-3-thienyl)perfluorocyclopentene
;
_space_group_IT_number 60
_symmetry_cell_setting orthorhombic
_symmetry_space_group_name_Hall '-P 2n 2ab'
_symmetry_space_group_name_H-M 'P b c n'
_atom_sites_solution_hydrogens geom
_atom_sites_solution_primary direct
_atom_sites_solution_secondary difmap
_audit_creation_method SHELXL-97
_cell_angle_alpha 90.00
_cell_angle_beta 90.00
_cell_angle_gamma 90.00
_cell_formula_units_Z 4
_cell_length_a 22.277(3)
_cell_length_b 10.9507(16)
_cell_length_c 10.5694(16)
_cell_measurement_reflns_used 6083
_cell_measurement_temperature 80(2)
_cell_measurement_theta_max 27.53
_cell_measurement_theta_min 1.83
_cell_volume 2578.4(6)
_computing_cell_refinement 'Bruker SMART'
_computing_data_collection 'Bruker SMART'
_computing_data_reduction 'Bruker SHELXTL'
_computing_molecular_graphics 'Bruker SHELXTL'
_computing_publication_material 'Bruker SHELXTL'
_computing_structure_refinement 'SHELXL-97 (Sheldrick, 1997)'
_computing_structure_solution 'SHELXS-97 (Sheldrick, 1990)'
_diffrn_ambient_temperature 80(2)
_diffrn_measured_fraction_theta_full 0.961
_diffrn_measured_fraction_theta_max 0.961
_diffrn_measurement_device_type 'CCD area detector'
_diffrn_measurement_method 'omega scans'
_diffrn_radiation_monochromator graphite
_diffrn_radiation_source 'sealed tube'
_diffrn_radiation_type MoK\a
_diffrn_radiation_wavelength 0.71073
_diffrn_reflns_av_R_equivalents 0.0000
_diffrn_reflns_av_sigmaI/netI 0.0208
_diffrn_reflns_limit_h_max 28
_diffrn_reflns_limit_h_min 0
_diffrn_reflns_limit_k_max 13
_diffrn_reflns_limit_k_min 0
_diffrn_reflns_limit_l_max 13
_diffrn_reflns_limit_l_min 0
_diffrn_reflns_number 2859
_diffrn_reflns_theta_full 27.53
_diffrn_reflns_theta_max 27.53
_diffrn_reflns_theta_min 1.83
_diffrn_standards_decay_% 0.6
_exptl_absorpt_coefficient_mu 0.267
_exptl_absorpt_correction_T_max 0.875
_exptl_absorpt_correction_T_min 0.804
_exptl_absorpt_correction_type multi-scan
_exptl_absorpt_process_details 'Bruker SADABS'
_exptl_crystal_colour colorless
_exptl_crystal_density_diffrn 1.413
_exptl_crystal_description plate
_exptl_crystal_F_000 1128
_exptl_crystal_size_max 0.8
_exptl_crystal_size_mid 0.6
_exptl_crystal_size_min 0.5
_refine_diff_density_max 0.599
_refine_diff_density_min -0.564
_refine_diff_density_rms 0.055
_refine_ls_extinction_method none
_refine_ls_goodness_of_fit_ref 1.092
_refine_ls_hydrogen_treatment mixed
_refine_ls_matrix_type full
_refine_ls_number_parameters 213
_refine_ls_number_reflns 2859
_refine_ls_number_restraints 4
_refine_ls_restrained_S_all 1.092
_refine_ls_R_factor_all 0.0658
_refine_ls_R_factor_gt 0.0503
_refine_ls_shift/su_max 0.001
_refine_ls_shift/su_mean 0.000
_refine_ls_structure_factor_coef Fsqd
_refine_ls_weighting_details 'calc w=1/[\s^2^(Fo^2^)+(0.0467P)^2^+2.9090P] where P=(Fo^2^+2Fc^2^)/3'
_refine_ls_weighting_scheme calc
_refine_ls_wR_factor_gt 0.1204
_refine_ls_wR_factor_ref 0.1273
_reflns_number_gt 2280
_reflns_number_total 2859
_reflns_threshold_expression >2sigma(I)
_cod_data_source_file ja001996g_2.cif
_cod_data_source_block com1a
_cod_original_cell_volume 2578.3(7)
_cod_database_code 4116265

loop_
_symmetry_equiv_pos_as_xyz
'x, y, z'
'-x+1/2, -y+1/2, z+1/2'
'-x, y, -z+1/2'
'x+1/2, -y+1/2, -z'
'-x, -y, -z'
'x-1/2, y-1/2, -z-1/2'
'x, -y, z-1/2'
'-x-1/2, y-1/2, z'

loop_
_atom_site_label
_atom_site_type_symbol
_atom_site_fract_x
_atom_site_fract_y
_atom_site_fract_z
_atom_site_U_iso_or_equiv
_atom_site_adp_type
_atom_site_occupancy
_atom_site_symmetry_multiplicity
_atom_site_calc_flag
_atom_site_refinement_flags
_atom_site_disorder_assembly
_atom_site_disorder_group
S1 S 0.63585(3) 0.38996(6) 0.23198(6) 0.0386(2) Uani 1 1 d . B .
F1A F 0.60322(14) -0.0555(3) 0.2254(4) 0.0397(8) Uani 0.50 1 d PD A 1
F2A F 0.54573(17) -0.0425(3) 0.0606(3) 0.0363(8) Uani 0.50 1 d PD A 1
C6A C 0.5468(2) -0.0274(5) 0.1890(6) 0.0235(14) Uiso 0.50 1 d PD A 1
F1B F 0.57487(17) -0.0520(3) 0.1029(3) 0.0379(8) Uani 0.50 1 d PD A 2
F2B F 0.59755(15) -0.0462(3) 0.3023(4) 0.0400(8) Uani 0.50 1 d PD A 2
C6B C 0.5528(2) -0.0264(5) 0.2195(6) 0.0254(14) Uiso 0.50 1 d PD A 2
F3 F 0.4767(2) -0.1580(4) 0.1426(4) 0.0370(10) Uani 0.50 1 d P A .
F4 F 0.4844(2) -0.2045(4) 0.1753(4) 0.0331(9) Uani 0.50 1 d P . .
C1 C 0.58108(11) 0.2940(2) 0.2892(2) 0.0332(5) Uani 1 1 d . . .
C2 C 0.56945(10) 0.2025(2) 0.2040(2) 0.0255(5) Uani 1 1 d . A .
C3 C 0.60561(9) 0.2108(2) 0.0931(2) 0.0255(5) Uani 1 1 d . . .
H3 H 0.6034 0.1538 0.0255 0.031 Uiso 1 1 calc R B .
C4 C 0.64353(10) 0.3078(2) 0.0930(2) 0.0282(5) Uani 1 1 d . B .
C5 C 0.52834(9) 0.10050(19) 0.22742(19) 0.0230(4) Uani 1 1 d . . .
C7 C 0.5000 -0.1112(3) 0.2500 0.0230(6) Uani 1 2 d S . .
C10 C 0.68810(10) 0.3423(2) -0.0032(2) 0.0279(5) Uani 1 1 d . . .
C11 C 0.68384(10) 0.2962(2) -0.1255(2) 0.0321(5) Uani 1 1 d . B .
H11 H 0.6506 0.2465 -0.1482 0.039 Uiso 1 1 calc R . .
C12 C 0.72760(11) 0.3222(2) -0.2142(2) 0.0366(6) Uani 1 1 d . . .
H12 H 0.7246 0.2888 -0.2969 0.044 Uiso 1 1 calc R B .
C13 C 0.77532(11) 0.3959(2) -0.1841(2) 0.0371(6) Uani 1 1 d . B .
H13 H 0.8054 0.4128 -0.2453 0.045 Uiso 1 1 calc R . .
C14 C 0.77917(12) 0.4451(3) -0.0644(3) 0.0479(7) Uani 1 1 d . . .
H14 H 0.8115 0.4979 -0.0437 0.057 Uiso 1 1 calc R B .
C15 C 0.73640(12) 0.4181(3) 0.0256(2) 0.0431(7) Uani 1 1 d . B .
H15 H 0.7399 0.4515 0.1082 0.052 Uiso 1 1 calc R . .
C8A C 0.5582(4) 0.3149(5) 0.4218(7) 0.0337(15) Uani 0.762(6) 1 d PD B 3
H8AA H 0.5262 0.3775 0.4172 0.040 Uiso 0.762(6) 1 calc PR B 3
H8AB H 0.5391 0.2381 0.4506 0.040 Uiso 0.762(6) 1 calc PR B 3
C9A C 0.5987(3) 0.3511(6) 0.5148(4) 0.107(3) Uani 0.762(6) 1 d PD B 3
H9AA H 0.5771 0.3658 0.5941 0.160 Uiso 0.762(6) 1 calc PR B 3
H9AB H 0.6188 0.4263 0.4880 0.160 Uiso 0.762(6) 1 calc PR B 3
H9AC H 0.6286 0.2867 0.5276 0.160 Uiso 0.762(6) 1 calc PR B 3
C8B C 0.5431(16) 0.316(2) 0.405(4) 0.064(10) Uani 0.238(6) 1 d PD B 4
H8BA H 0.5043 0.2737 0.3913 0.076 Uiso 0.238(6) 1 calc PR B 4
H8BB H 0.5631 0.2734 0.4767 0.076 Uiso 0.238(6) 1 calc PR B 4
C9B C 0.5301(5) 0.4332(8) 0.4455(10) 0.036(3) Uani 0.238(6) 1 d PD B 4
H9BA H 0.5204 0.4322 0.5359 0.054 Uiso 0.238(6) 1 calc PR B 4
H9BB H 0.4957 0.4648 0.3978 0.054 Uiso 0.238(6) 1 calc PR B 4
H9BC H 0.5650 0.4859 0.4311 0.054 Uiso 0.238(6) 1 calc PR B 4

loop_
_atom_site_aniso_label
_atom_site_aniso_U_11
_atom_site_aniso_U_22
_atom_site_aniso_U_33
_atom_site_aniso_U_23
_atom_site_aniso_U_13
_atom_site_aniso_U_12
S1 0.0558(4) 0.0329(3) 0.0270(3) -0.0059(2) 0.0112(3) -0.0195(3)
F1A 0.0201(15) 0.0334(17) 0.065(2) 0.0044(18) 0.0019(18) 0.0036(11)
F2A 0.055(2) 0.0305(17) 0.0235(17) -0.0032(13) 0.0121(14) -0.0001(17)
F1B 0.048(2) 0.0266(16) 0.039(2) -0.0022(15) 0.0249(17) 0.0017(16)
F2B 0.0234(16) 0.0358(18) 0.061(2) 0.0069(18) -0.0126(17) -0.0012(12)
F3 0.0367(19) 0.044(3) 0.030(2) -0.0139(18) -0.0006(16) -0.005(2)
F4 0.0314(19) 0.028(2) 0.040(3) -0.0124(16) 0.0048(17) -0.0056(16)
C1 0.0442(13) 0.0284(12) 0.0270(12) -0.0008(9) 0.0073(10) -0.0090(10)
C2 0.0271(11) 0.0264(11) 0.0231(10) 0.0011(8) 0.0025(8) -0.0016(9)
C3 0.0271(11) 0.0277(11) 0.0218(10) 0.0001(8) 0.0008(8) -0.0019(9)
C4 0.0336(12) 0.0292(11) 0.0217(10) -0.0011(9) 0.0021(9) -0.0064(9)
C5 0.0265(10) 0.0240(10) 0.0186(9) -0.0002(8) -0.0002(8) 0.0006(8)
C7 0.0253(14) 0.0219(14) 0.0219(14) 0.000 -0.0016(11) 0.000
C10 0.0293(11) 0.0281(11) 0.0264(11) 0.0033(9) 0.0030(9) -0.0044(9)
C11 0.0323(12) 0.0349(13) 0.0291(11) 0.0002(10) 0.0030(10) -0.0085(10)
C12 0.0408(13) 0.0414(14) 0.0275(12) -0.0006(10) 0.0067(10) -0.0025(11)
C13 0.0296(12) 0.0472(15) 0.0346(12) 0.0088(11) 0.0082(10) -0.0025(11)
C14 0.0414(15) 0.0612(18) 0.0411(15) 0.0030(13) 0.0011(12) -0.0251(13)
C15 0.0479(16) 0.0512(16) 0.0303(12) -0.0035(11) 0.0024(11) -0.0218(13)
C8A 0.052(4) 0.027(2) 0.022(3) -0.0053(16) 0.013(3) -0.0135(18)
C9A 0.129(5) 0.154(6) 0.037(2) -0.036(3) 0.030(3) -0.110(5)
C8B 0.073(18) 0.083(16) 0.035(10) -0.027(9) -0.006(10) -0.041(12)
C9B 0.056(7) 0.023(5) 0.029(5) -0.010(4) 0.009(5) -0.001(5)

loop_
_atom_type_symbol
_atom_type_description
_atom_type_scat_dispersion_real
_atom_type_scat_dispersion_imag
_atom_type_scat_source
C C 0.0033 0.0016 'International Tables Vol C Tables 4.2.6.8 and 6.1.1.4'
H H 0.0000 0.0000 'International Tables Vol C Tables 4.2.6.8 and 6.1.1.4'
F F 0.0171 0.0103 'International Tables Vol C Tables 4.2.6.8 and 6.1.1.4'
S S 0.1246 0.1234 'International Tables Vol C Tables 4.2.6.8 and 6.1.1.4'

loop_
_geom_angle_atom_site_label_1
_geom_angle_atom_site_label_2
_geom_angle_atom_site_label_3
_geom_angle
_geom_angle_site_symmetry_1
_geom_angle_site_symmetry_3
C1 S1 C4 92.93(11) . .
F1A C6A F2A 105.7(4) . .
F1A C6A C5 112.7(4) . .
F2A C6A C5 111.9(4) . .
F1A C6A C7 112.1(4) . .
F2A C6A C7 109.6(4) . .
C5 C6A C7 104.9(3) . .
F2B C6B F1B 106.8(4) . .
F2B C6B C5 112.6(4) . .
F1B C6B C5 112.0(4) . .
F2B C6B C7 109.5(4) . .
F1B C6B C7 110.1(4) . .
C5 C6B C7 105.8(3) . .
C2 C1 C8A 131.0(3) . .
C2 C1 C8B 122.8(10) . .
C8A C1 C8B 14.4(16) . .
C2 C1 S1 110.47(17) . .
C8A C1 S1 118.3(3) . .
C8B C1 S1 126.0(9) . .
C1 C2 C3 112.7(2) . .
C1 C2 C5 124.3(2) . .
C3 C2 C5 122.78(19) . .
C4 C3 C2 113.8(2) . .
C3 C4 C10 128.4(2) . .
C3 C4 S1 110.13(16) . .
C10 C4 S1 121.36(16) . .
C5 C5 C2 130.12(12) 3_655 .
C5 C5 C6B 111.2(2) 3_655 .
C2 C5 C6B 118.1(3) . .
C5 C5 C6A 110.4(2) 3_655 .
C2 C5 C6A 119.3(3) . .
C6B C5 C6A 13.4(3) . .
F4 C7 F4 80.3(4) . 3_655
F4 C7 F3 27.50(17) . .
F4 C7 F3 107.8(4) 3_655 .
F4 C7 F3 107.8(4) . 3_655
F4 C7 F3 27.50(17) 3_655 3_655
F3 C7 F3 135.3(4) . 3_655
F4 C7 C6A 112.7(3) . .
F4 C7 C6A 122.0(3) 3_655 .
F3 C7 C6A 97.8(3) . .
F3 C7 C6A 108.7(3) 3_655 .
F4 C7 C6A 122.0(3) . 3_655
F4 C7 C6A 112.7(3) 3_655 3_655
F3 C7 C6A 108.7(3) . 3_655
F3 C7 C6A 97.8(3) 3_655 3_655
C6A C7 C6A 106.4(4) . 3_655
F4 C7 C6B 122.5(3) . .
F4 C7 C6B 112.8(3) 3_655 .
F3 C7 C6B 110.4(3) . .
F3 C7 C6B 96.4(3) 3_655 .
C6A C7 C6B 13.1(3) . .
C6A C7 C6B 104.3(2) 3_655 .
F4 C7 C6B 112.8(3) . 3_655
F4 C7 C6B 122.5(3) 3_655 3_655
F3 C7 C6B 96.4(3) . 3_655
F3 C7 C6B 110.4(3) 3_655 3_655
C6A C7 C6B 104.3(2) . 3_655
C6A C7 C6B 13.1(3) 3_655 3_655
C6B C7 C6B 105.4(4) . 3_655
C11 C10 C15 118.2(2) . .
C11 C10 C4 120.2(2) . .
C15 C10 C4 121.6(2) . .
C12 C11 C10 120.5(2) . .
C13 C12 C11 120.7(2) . .
C12 C13 C14 119.4(2) . .
C15 C14 C13 120.4(2) . .
C14 C15 C10 120.7(2) . .
C9A C8A C1 118.7(6) . .
C9B C8B C1 121(2) . .

loop_
_geom_bond_atom_site_label_1
_geom_bond_atom_site_label_2
_geom_bond_distance
_geom_bond_site_symmetry_2
S1 C1 1.720(2) .
S1 C4 1.731(2) .
F1A C6A 1.351(6) .
F2A C6A 1.367(7) .
C6A C5 1.515(6) .
C6A C7 1.531(6) .
F1B C6B 1.356(6) .
F2B C6B 1.343(7) .
C6B C5 1.495(6) .
C6B C7 1.533(6) .
F3 F4 0.639(4) .
F3 C7 1.349(5) .
F4 C7 1.337(5) .
C1 C2 1.372(3) .
C1 C8A 1.509(7) .
C1 C8B 1.51(4) .
C2 C3 1.425(3) .
C2 C5 1.465(3) .
C3 C4 1.357(3) .
C4 C10 1.470(3) .
C5 C5 1.350(4) 3_655
C7 F4 1.337(5) 3_655
C7 F3 1.349(5) 3_655
C7 C6A 1.531(6) 3_655
C7 C6B 1.533(6) 3_655
C10 C11 1.390(3) .
C10 C15 1.393(3) .
C11 C12 1.383(3) .
C12 C13 1.372(3) .
C13 C14 1.378(4) .
C14 C15 1.378(4) .
C8A C9A 1.392(9) .
C8B C9B 1.387(19) .

loop_
_geom_torsion_atom_site_label_1
_geom_torsion_atom_site_label_2
_geom_torsion_atom_site_label_3
_geom_torsion_atom_site_label_4
_geom_torsion
_geom_torsion_site_symmetry_4
C4 S1 C1 C2 0.0(2) .
C4 S1 C1 C8A 175.1(4) .
C4 S1 C1 C8B -170.5(17) .
C8A C1 C2 C3 -173.8(5) .
C8B C1 C2 C3 171.3(16) .
S1 C1 C2 C3 0.4(3) .
C8A C1 C2 C5 1.2(6) .
C8B C1 C2 C5 -13.7(17) .
S1 C1 C2 C5 175.37(17) .
C1 C2 C3 C4 -0.8(3) .
C5 C2 C3 C4 -175.9(2) .
C2 C3 C4 C10 178.0(2) .
C2 C3 C4 S1 0.8(2) .
C1 S1 C4 C3 -0.51(19) .
C1 S1 C4 C10 -177.9(2) .
C1 C2 C5 C5 48.5(4) 3_655
C3 C2 C5 C5 -137.1(3) 3_655
C1 C2 C5 C6B -121.5(4) .
C3 C2 C5 C6B 52.9(4) .
C1 C2 C5 C6A -136.7(3) .
C3 C2 C5 C6A 37.7(4) .
F2B C6B C5 C5 -112.2(4) 3_655
F1B C6B C5 C5 127.4(4) 3_655
C7 C6B C5 C5 7.4(5) 3_655
F2B C6B C5 C2 59.7(5) .
F1B C6B C5 C2 -60.8(5) .
C7 C6B C5 C2 179.3(2) .
F2B C6B C5 C6A 158.6(19) .
F1B C6B C5 C6A 38.2(14) .
C7 C6B C5 C6A -81.8(16) .
F1A C6A C5 C5 -137.3(4) 3_655
F2A C6A C5 C5 103.7(4) 3_655
C7 C6A C5 C5 -15.0(4) 3_655
F1A C6A C5 C2 46.9(5) .
F2A C6A C5 C2 -72.1(5) .
C7 C6A C5 C2 169.2(2) .
F1A C6A C5 C6B -41.4(14) .
F2A C6A C5 C6B -160.5(19) .
C7 C6A C5 C6B 80.8(16) .
F1A C6A C7 F4 -96.1(5) .
F2A C6A C7 F4 21.0(5) .
C5 C6A C7 F4 141.3(3) .
F1A C6A C7 F4 -3.4(6) 3_655
F2A C6A C7 F4 113.7(4) 3_655
C5 C6A C7 F4 -126.0(3) 3_655
F1A C6A C7 F3 -120.1(4) .
F2A C6A C7 F3 -3.0(5) .
C5 C6A C7 F3 117.2(4) .
F1A C6A C7 F3 23.4(5) 3_655
F2A C6A C7 F3 140.4(4) 3_655
C5 C6A C7 F3 -99.3(4) 3_655
F1A C6A C7 C6A 127.7(5) 3_655
F2A C6A C7 C6A -115.2(4) 3_655
C5 C6A C7 C6A 5.07(15) 3_655
F1A C6A C7 C6B 44.8(14) .
F2A C6A C7 C6B 161.8(19) .
C5 C6A C7 C6B -77.9(16) .
F1A C6A C7 C6B 141.2(5) 3_655
F2A C6A C7 C6B -101.7(4) 3_655
C5 C6A C7 C6B 18.5(4) 3_655
F2B C6B C7 F4 -110.1(4) .
F1B C6B C7 F4 7.0(6) .
C5 C6B C7 F4 128.3(3) .
F2B C6B C7 F4 -17.1(5) 3_655
F1B C6B C7 F4 100.1(4) 3_655
C5 C6B C7 F4 -138.7(3) 3_655
F2B C6B C7 F3 -137.8(4) .
F1B C6B C7 F3 -20.7(5) .
C5 C6B C7 F3 100.5(4) .
F2B C6B C7 F3 5.8(5) 3_655
F1B C6B C7 F3 123.0(4) 3_655
C5 C6B C7 F3 -115.8(4) 3_655
F2B C6B C7 C6A -153.8(19) .
F1B C6B C7 C6A -36.7(14) .
C5 C6B C7 C6A 84.5(16) .
F2B C6B C7 C6A 105.5(4) 3_655
F1B C6B C7 C6A -137.3(4) 3_655
C5 C6B C7 C6A -16.1(4) 3_655
F2B C6B C7 C6B 119.1(5) 3_655
F1B C6B C7 C6B -123.8(5) 3_655
C5 C6B C7 C6B -2.53(16) 3_655
C3 C4 C10 C11 19.3(4) .
S1 C4 C10 C11 -163.81(19) .
C3 C4 C10 C15 -158.7(3) .
S1 C4 C10 C15 18.2(3) .
C15 C10 C11 C12 2.0(4) .
C4 C10 C11 C12 -176.0(2) .
C10 C11 C12 C13 -1.3(4) .
C11 C12 C13 C14 -0.6(4) .
C12 C13 C14 C15 1.7(4) .
C13 C14 C15 C10 -1.0(5) .
C11 C10 C15 C14 -0.9(4) .
C4 C10 C15 C14 177.1(3) .
C2 C1 C8A C9A 136.4(5) .
C8B C1 C8A C9A -163(5) .
S1 C1 C8A C9A -37.5(7) .
C2 C1 C8B C9B -141.2(19) .
C8A C1 C8B C9B 90(5) .
S1 C1 C8B C9B 28(4) .
